data_4132665
loop_
_publ_author_name
'Pranckevicius, Conor'
'Jimen\'ez-Halla, J Oscar C'
'Kirsch, Marius'
'Krummenacher, Ivo'
'Braunschweig, Holger'

_publ_section_title
;
 Complexation and Release of N-Heterocyclic Carbene-Aminoborylene Ligands
 from Group VI and VIII Metals.
;
_journal_issue 33
_journal_name_full 'Journal of the American Chemical Society'
_journal_page_first 10524
_journal_page_last 10529
_journal_paper_doi 10.1021/jacs.8b05398
_journal_volume 140
_journal_year 2018
_chemical_formula_moiety 'C56 H43 B2 F15 N3 O4 Ru'
_chemical_formula_sum 'C56 H43 B2 F15 N3 O4 Ru'
_chemical_formula_weight 1229.62
_space_group_crystal_system triclinic
_space_group_IT_number 2
_space_group_name_Hall '-P 1'
_space_group_name_H-M_alt 'P -1'
_atom_sites_solution_hydrogens geom
_audit_creation_method SHELXL-2014/7
_cell_angle_alpha 74.434(15)
_cell_angle_beta 73.19(2)
_cell_angle_gamma 83.70(2)
_cell_formula_units_Z 2
_cell_length_a 12.069(6)
_cell_length_b 15.099(7)
_cell_length_c 16.022(7)
_cell_measurement_reflns_used 9537
_cell_measurement_temperature 100(2)
_cell_measurement_theta_max 25.06
_cell_measurement_theta_min 2.51
_cell_volume 2691(2)
_computing_cell_refinement 'Saint+ ver. 7.68A (Bruker AXS)'
_computing_data_collection 'APEX2 ver. 2014.9 (Bruker AXS)'
_computing_data_reduction 'Saint+ ver. 7.68A (Bruker AXS)'
_computing_molecular_graphics 'Mercury 2017'
_computing_publication_material 'SHELXL-2014/6 (Sheldrick, 2014)'
_computing_structure_refinement 'SHELXL-2014/7 (Sheldrick, 2014)'
_computing_structure_solution 'SHELXL-2014/6 (Sheldrick, 2014)'
_diffrn_ambient_temperature 100(2)
_diffrn_measured_fraction_theta_full 0.997
_diffrn_measured_fraction_theta_max 0.997
_diffrn_measurement_device_type 'Bruker APEX-II CCD'
_diffrn_measurement_method '\f and \w scans'
_diffrn_radiation_type MoK\a
_diffrn_radiation_wavelength 0.71073
_diffrn_reflns_av_R_equivalents 0.0620
_diffrn_reflns_av_unetI/netI 0.0192
_diffrn_reflns_Laue_measured_fraction_full 0.997
_diffrn_reflns_Laue_measured_fraction_max 0.997
_diffrn_reflns_limit_h_max 14
_diffrn_reflns_limit_h_min -14
_diffrn_reflns_limit_k_max 17
_diffrn_reflns_limit_k_min -17
_diffrn_reflns_limit_l_max 19
_diffrn_reflns_limit_l_min -19
_diffrn_reflns_number 166541
_diffrn_reflns_point_group_measured_fraction_full 0.997
_diffrn_reflns_point_group_measured_fraction_max 0.997
_diffrn_reflns_theta_full 25.072
_diffrn_reflns_theta_max 25.072
_diffrn_reflns_theta_min 2.190
_diffrn_source 'sealed tube'
_exptl_absorpt_coefficient_mu 0.393
_exptl_absorpt_correction_T_max 0.7452
_exptl_absorpt_correction_T_min 0.7213
_exptl_absorpt_correction_type multi-scan
_exptl_absorpt_process_details sadabs
_exptl_crystal_colour yellow
_exptl_crystal_density_diffrn 1.518
_exptl_crystal_description block
_exptl_crystal_F_000 1242
_exptl_crystal_size_max 0.06
_exptl_crystal_size_mid 0.06
_exptl_crystal_size_min 0.05
_refine_diff_density_max 0.678
_refine_diff_density_min -0.594
_refine_diff_density_rms 0.059
_refine_ls_extinction_method none
_refine_ls_goodness_of_fit_ref 1.093
_refine_ls_hydrogen_treatment constr
_refine_ls_matrix_type full
_refine_ls_number_parameters 738
_refine_ls_number_reflns 9529
_refine_ls_number_restraints 0
_refine_ls_restrained_S_all 1.093
_refine_ls_R_factor_all 0.0376
_refine_ls_R_factor_gt 0.0277
_refine_ls_shift/su_max 0.001
_refine_ls_shift/su_mean 0.000
_refine_ls_structure_factor_coef Fsqd
_refine_ls_weighting_details 'w=1/[\s^2^(Fo^2^)+(0.0238P)^2^+2.9343P] where P=(Fo^2^+2Fc^2^)/3'
_refine_ls_weighting_scheme calc
_refine_ls_wR_factor_gt 0.0628
_refine_ls_wR_factor_ref 0.0679
_reflns_Friedel_coverage 0.000
_reflns_number_gt 8286
_reflns_number_total 9529
_reflns_threshold_expression 'I > 2\s(I)'
_cod_data_source_file ja8b05398_si_002.cif
_cod_data_source_block copr018_0m
_cod_database_code 4132665
_shelx_shelxl_version_number 2014/7
_shelx_space_group_comment
;
The symmetry employed for this shelxl refinement is uniquely defined
by the following loop, which should always be used as a source of
symmetry information in preference to the above space-group names.
They are only intended as comments.
;

loop_
_space_group_symop_operation_xyz
'x, y, z'
'-x, -y, -z'

loop_
_atom_site_label
_atom_site_type_symbol
_atom_site_fract_x
_atom_site_fract_y
_atom_site_fract_z
_atom_site_U_iso_or_equiv
_atom_site_adp_type
_atom_site_occupancy
_atom_site_site_symmetry_order
_atom_site_calc_flag
_atom_site_refinement_flags_posn
_atom_site_refinement_flags_adp
Ru1 Ru 0.23323(2) 0.39239(2) 0.65027(2) 0.01332(5) Uani 1 1 d . .
O4 O 0.27539(11) 0.28556(9) 0.83573(9) 0.0149(3) Uani 1 1 d . .
F2 F 0.63985(12) 0.52034(9) 0.88892(9) 0.0304(3) Uani 1 1 d . .
F3 F 0.21219(11) 0.45383(9) 0.87919(9) 0.0282(3) Uani 1 1 d . .
F4 F 0.24511(13) 0.60470(10) 0.92144(10) 0.0394(4) Uani 1 1 d . .
F5 F 0.45862(14) 0.64256(9) 0.92588(10) 0.0383(4) Uani 1 1 d . .
F6 F 0.60620(10) 0.36538(8) 0.85113(8) 0.0205(3) Uani 1 1 d . .
F7 F 0.60451(11) 0.05089(9) 1.02800(9) 0.0286(3) Uani 1 1 d . .
F8 F 0.22451(10) 0.27487(9) 1.01421(8) 0.0247(3) Uani 1 1 d . .
F9 F 0.23159(12) 0.15382(10) 1.16775(8) 0.0326(3) Uani 1 1 d . .
F10 F 0.42001(13) 0.03938(10) 1.17740(9) 0.0356(4) Uani 1 1 d . .
F11 F 0.59909(10) 0.16764(8) 0.87448(8) 0.0224(3) Uani 1 1 d . .
F12 F 0.69665(11) 0.39207(9) 0.53928(8) 0.0261(3) Uani 1 1 d . .
F13 F 0.71587(12) 0.21653(10) 0.52151(9) 0.0326(3) Uani 1 1 d . .
F14 F 0.57977(13) 0.08550(9) 0.64984(9) 0.0312(3) Uani 1 1 d . .
F15 F 0.43175(11) 0.12791(8) 0.79505(8) 0.0226(3) Uani 1 1 d . .
F16 F 0.54902(10) 0.43681(8) 0.68108(8) 0.0186(3) Uani 1 1 d . .
O1 O 0.07391(13) 0.52550(11) 0.54736(10) 0.0241(4) Uani 1 1 d . .
O2 O 0.45601(13) 0.41357(11) 0.49312(11) 0.0250(4) Uani 1 1 d . .
O3 O 0.28298(16) 0.56226(11) 0.69893(12) 0.0310(4) Uani 1 1 d . .
C58 C 0.23989(17) 0.30096(13) 0.76355(13) 0.0138(4) Uani 1 1 d . .
N2 N -0.07814(15) 0.29820(12) 0.83118(12) 0.0188(4) Uani 1 1 d . .
N3 N -0.03120(15) 0.15497(12) 0.84178(13) 0.0232(4) Uani 1 1 d . .
N4 N 0.17888(15) 0.25899(12) 0.64689(12) 0.0166(4) Uani 1 1 d . .
C1 C 0.13310(18) 0.47420(14) 0.58231(14) 0.0169(4) Uani 1 1 d . .
B2 B 0.39528(19) 0.30272(16) 0.84088(16) 0.0151(5) Uani 1 1 d . .
C3 C 0.40861(18) 0.40229(14) 0.85986(13) 0.0161(4) Uani 1 1 d . .
C4 C 0.51417(18) 0.42492(14) 0.86601(14) 0.0173(4) Uani 1 1 d . .
C5 C 0.5338(2) 0.50366(15) 0.88599(14) 0.0220(5) Uani 1 1 d . .
C6 C 0.4427(2) 0.56536(15) 0.90464(15) 0.0261(5) Uani 1 1 d . .
C7 C 0.3359(2) 0.54603(16) 0.90176(15) 0.0258(5) Uani 1 1 d . .
C8 C 0.32055(18) 0.46668(15) 0.88023(14) 0.0202(5) Uani 1 1 d . .
C9 C 0.40870(17) 0.22617(14) 0.93373(14) 0.0155(4) Uani 1 1 d . .
C10 C 0.50386(18) 0.16784(14) 0.94426(14) 0.0180(4) Uani 1 1 d . .
C11 C 0.50916(19) 0.10626(15) 1.02419(15) 0.0206(5) Uani 1 1 d . .
C12 C 0.4173(2) 0.10018(15) 1.09948(15) 0.0230(5) Uani 1 1 d . .
C13 C 0.32149(19) 0.15764(15) 1.09414(14) 0.0221(5) Uani 1 1 d . .
C14 C 0.32016(18) 0.21891(15) 1.01301(15) 0.0188(5) Uani 1 1 d . .
C15 C 0.48757(16) 0.28306(14) 0.74949(13) 0.0138(4) Uani 1 1 d . .
C16 C 0.55608(17) 0.34708(14) 0.67974(14) 0.0144(4) Uani 1 1 d . .
C17 C 0.63279(18) 0.32610(15) 0.60462(14) 0.0184(5) Uani 1 1 d . .
C18 C 0.64232(19) 0.23798(15) 0.59474(15) 0.0213(5) Uani 1 1 d . .
C19 C 0.57356(19) 0.17170(14) 0.66019(15) 0.0210(5) Uani 1 1 d . .
C20 C 0.49846(18) 0.19547(14) 0.73442(14) 0.0169(4) Uani 1 1 d . .
B1 B 0.1402(2) 0.26514(15) 0.74269(16) 0.0146(5) Uani 1 1 d . .
C22 C 0.01129(18) 0.24070(14) 0.80405(14) 0.0170(4) Uani 1 1 d . .
C23 C -0.07434(17) 0.39683(15) 0.81475(14) 0.0183(4) Uani 1 1 d . .
C24 C -0.11636(17) 0.45431(15) 0.74623(14) 0.0177(4) Uani 1 1 d . .
C25 C -0.10777(19) 0.54842(16) 0.73318(16) 0.0244(5) Uani 1 1 d . .
H3 H -0.1353 0.5897 0.6867 0.029 Uiso 1 1 calc R U
C26 C -0.0602(2) 0.58362(17) 0.78603(18) 0.0318(6) Uani 1 1 d . .
C27 C -0.0450(3) 0.6859(2) 0.7664(3) 0.0550(9) Uani 1 1 d . .
H4 H -0.0614 0.7041 0.8231 0.083 Uiso 1 1 calc R U
H5 H -0.0986 0.7193 0.7320 0.083 Uiso 1 1 calc R U
H6 H 0.0348 0.7006 0.7312 0.083 Uiso 1 1 calc R U
C28 C -0.0247(2) 0.52284(19) 0.85611(18) 0.0329(6) Uani 1 1 d . .
H7 H 0.0061 0.5467 0.8936 0.040 Uiso 1 1 calc R U
C29 C -0.03280(18) 0.42894(17) 0.87314(15) 0.0242(5) Uani 1 1 d . .
C30 C 0.0016(2) 0.3618(2) 0.95070(16) 0.0329(6) Uani 1 1 d . .
H9 H -0.0624 0.3210 0.9858 0.049 Uiso 1 1 calc R U
H8 H 0.0194 0.3957 0.9893 0.049 Uiso 1 1 calc R U
H10 H 0.0701 0.3252 0.9274 0.049 Uiso 1 1 calc R U
C31 C -0.16943(19) 0.41910(16) 0.68764(15) 0.0223(5) Uani 1 1 d . .
H12 H -0.1129 0.4216 0.6292 0.033 Uiso 1 1 calc R U
H13 H -0.2381 0.4574 0.6787 0.033 Uiso 1 1 calc R U
H11 H -0.1919 0.3554 0.7168 0.033 Uiso 1 1 calc R U
C32 C -0.17374(19) 0.24883(17) 0.88572(16) 0.0291(6) Uani 1 1 d . .
H26 H -0.2466 0.2735 0.9137 0.035 Uiso 1 1 calc R U
C33 C -0.14465(19) 0.15982(17) 0.89182(17) 0.0321(6) Uani 1 1 d . .
H14 H -0.1931 0.1094 0.9245 0.039 Uiso 1 1 calc R U
C34 C 0.02989(19) 0.06870(15) 0.83311(16) 0.0253(5) Uani 1 1 d . .
C35 C -0.0037(2) 0.01795(17) 0.78405(19) 0.0349(6) Uani 1 1 d . .
C36 C 0.0550(3) -0.06556(17) 0.7778(2) 0.0411(7) Uani 1 1 d . .
H15 H 0.0335 -0.1018 0.7452 0.049 Uiso 1 1 calc R U
C37 C 0.1443(2) -0.09747(17) 0.8180(2) 0.0384(7) Uani 1 1 d . .
C38 C 0.1725(2) -0.04541(16) 0.86787(18) 0.0321(6) Uani 1 1 d . .
H16 H 0.2331 -0.0674 0.8958 0.038 Uiso 1 1 calc R U
C39 C 0.11556(19) 0.03769(15) 0.87849(16) 0.0249(5) Uani 1 1 d . .
C40 C 0.1435(2) 0.08978(16) 0.93719(16) 0.0277(5) Uani 1 1 d . .
H18 H 0.2035 0.0555 0.9643 0.042 Uiso 1 1 calc R U
H19 H 0.0736 0.0974 0.9848 0.042 Uiso 1 1 calc R U
H17 H 0.1715 0.1504 0.9007 0.042 Uiso 1 1 calc R U
C41 C 0.2100(3) -0.18661(19) 0.8075(2) 0.0564(9) Uani 1 1 d . .
H20 H 0.2714 -0.1967 0.8381 0.085 Uiso 1 1 calc R U
H21 H 0.2443 -0.1834 0.7434 0.085 Uiso 1 1 calc R U
H22 H 0.1568 -0.2376 0.8341 0.085 Uiso 1 1 calc R U
C42 C -0.0999(3) 0.05061(19) 0.7385(2) 0.0476(8) Uani 1 1 d . .
H24 H -0.0852 0.0259 0.6855 0.071 Uiso 1 1 calc R U
H25 H -0.1027 0.1180 0.7198 0.071 Uiso 1 1 calc R U
H23 H -0.1742 0.0291 0.7806 0.071 Uiso 1 1 calc R U
C43 C 0.08792(19) 0.25778(15) 0.60146(15) 0.0211(5) Uani 1 1 d . .
H30 H 0.0213 0.2975 0.6241 0.025 Uiso 1 1 calc R U
H31 H 0.0606 0.1943 0.6181 0.025 Uiso 1 1 calc R U
C44 C 0.1279(2) 0.29020(17) 0.49919(16) 0.0280(5) Uani 1 1 d . .
H28 H 0.1591 0.3517 0.4819 0.042 Uiso 1 1 calc R U
H27 H 0.0621 0.2923 0.4744 0.042 Uiso 1 1 calc R U
H29 H 0.1882 0.2474 0.4755 0.042 Uiso 1 1 calc R U
C45 C 0.28422(18) 0.20187(14) 0.61597(15) 0.0210(5) Uani 1 1 d . .
H36 H 0.3401 0.2043 0.6499 0.025 Uiso 1 1 calc R U
H32 H 0.3209 0.2296 0.5516 0.025 Uiso 1 1 calc R U
C46 C 0.2620(2) 0.10129(15) 0.62708(18) 0.0296(5) Uani 1 1 d . .
H35 H 0.2247 0.0731 0.6905 0.044 Uiso 1 1 calc R U
H34 H 0.3358 0.0685 0.6077 0.044 Uiso 1 1 calc R U
H33 H 0.2113 0.0977 0.5902 0.044 Uiso 1 1 calc R U
C47 C 0.37194(19) 0.40740(14) 0.54934(15) 0.0178(5) Uani 1 1 d . .
C48 C 0.26332(19) 0.49632(15) 0.68434(14) 0.0206(5) Uani 1 1 d . .
C49 C 0.5271(3) 0.1610(2) 0.4087(2) 0.0563(9) Uani 1 1 d . .
H37 H 0.5721 0.1255 0.4466 0.068 Uiso 1 1 calc R U
C50 C 0.5344(3) 0.2551(2) 0.38208(19) 0.0435(7) Uani 1 1 d . .
H41 H 0.5846 0.2843 0.4016 0.052 Uiso 1 1 calc R U
C51 C 0.4699(3) 0.3071(2) 0.3277(2) 0.0484(8) Uani 1 1 d . .
H40 H 0.4756 0.3721 0.3099 0.058 Uiso 1 1 calc R U
C52 C 0.3966(3) 0.2656(3) 0.2986(2) 0.0674(11) Uani 1 1 d . .
H38 H 0.3512 0.3014 0.2613 0.081 Uiso 1 1 calc R U
C53 C 0.3909(4) 0.1690(3) 0.3258(3) 0.0770(13) Uani 1 1 d . .
H39 H 0.3422 0.1387 0.3058 0.092 Uiso 1 1 calc R U
C54 C 0.4556(4) 0.1187(3) 0.3810(3) 0.0728(12) Uani 1 1 d . .
H42 H 0.4504 0.0537 0.4000 0.087 Uiso 1 1 calc R U
C55 C 0.0399(3) 0.9128(2) 0.5348(3) 0.0579(9) Uani 1 1 d . .
H43 H 0.0671 0.8526 0.5588 0.070 Uiso 1 1 calc R U
C56 C 0.1167(3) 0.9814(2) 0.4897(3) 0.0592(10) Uani 1 1 d . .
H45 H 0.1973 0.9688 0.4825 0.071 Uiso 1 1 calc R U
C57 C 0.0772(3) 1.0686(2) 0.4548(3) 0.0604(10) Uani 1 1 d . .
H44 H 0.1306 1.1160 0.4235 0.073 Uiso 1 1 calc R U

loop_
_atom_site_aniso_label
_atom_site_aniso_U_11
_atom_site_aniso_U_22
_atom_site_aniso_U_33
_atom_site_aniso_U_23
_atom_site_aniso_U_13
_atom_site_aniso_U_12
Ru1 0.01172(9) 0.01389(9) 0.01268(9) 0.00112(6) -0.00426(6) -0.00203(6)
O4 0.0098(7) 0.0204(7) 0.0121(7) 0.0013(6) -0.0043(6) 0.0001(6)
F2 0.0289(7) 0.0360(8) 0.0306(8) -0.0117(6) -0.0082(6) -0.0099(6)
F3 0.0163(7) 0.0340(8) 0.0336(8) -0.0091(6) -0.0093(6) 0.0107(6)
F4 0.0406(9) 0.0294(8) 0.0425(9) -0.0137(7) -0.0060(7) 0.0200(7)
F5 0.0579(10) 0.0243(7) 0.0352(8) -0.0144(6) -0.0104(7) -0.0005(7)
F6 0.0127(6) 0.0245(7) 0.0253(7) -0.0072(5) -0.0073(5) 0.0036(5)
F7 0.0232(7) 0.0273(7) 0.0325(8) 0.0004(6) -0.0146(6) 0.0106(6)
F8 0.0173(6) 0.0330(7) 0.0173(6) -0.0001(5) -0.0045(5) 0.0110(5)
F9 0.0304(8) 0.0395(8) 0.0152(7) 0.0032(6) 0.0007(6) 0.0077(6)
F10 0.0440(9) 0.0332(8) 0.0204(7) 0.0075(6) -0.0120(6) 0.0104(7)
F11 0.0113(6) 0.0268(7) 0.0240(7) -0.0004(5) -0.0045(5) 0.0041(5)
F12 0.0227(7) 0.0275(7) 0.0196(7) 0.0013(5) 0.0035(5) -0.0088(5)
F13 0.0323(8) 0.0354(8) 0.0237(7) -0.0116(6) 0.0043(6) 0.0044(6)
F14 0.0429(8) 0.0177(7) 0.0310(8) -0.0100(6) -0.0047(6) 0.0029(6)
F15 0.0231(7) 0.0150(6) 0.0247(7) 0.0010(5) -0.0028(5) -0.0043(5)
F16 0.0213(6) 0.0138(6) 0.0188(6) -0.0005(5) -0.0047(5) -0.0028(5)
O1 0.0177(8) 0.0290(9) 0.0210(8) 0.0043(7) -0.0083(7) 0.0002(7)
O2 0.0185(8) 0.0289(9) 0.0224(9) -0.0035(7) 0.0003(7) -0.0025(7)
O3 0.0445(11) 0.0205(9) 0.0329(10) -0.0043(7) -0.0180(8) -0.0073(7)
C58 0.0094(10) 0.0151(10) 0.0145(10) -0.0033(8) -0.0009(8) 0.0022(8)
N2 0.0110(9) 0.0238(10) 0.0159(9) 0.0047(7) -0.0043(7) 0.0005(7)
N3 0.0130(9) 0.0207(10) 0.0279(10) 0.0092(8) -0.0061(8) -0.0040(7)
N4 0.0150(9) 0.0159(9) 0.0187(9) -0.0015(7) -0.0065(7) -0.0020(7)
C1 0.0151(10) 0.0197(11) 0.0135(10) -0.0018(9) -0.0005(9) -0.0066(9)
B2 0.0092(11) 0.0184(12) 0.0154(12) 0.0002(9) -0.0045(9) 0.0010(9)
C3 0.0162(10) 0.0182(11) 0.0109(10) 0.0004(8) -0.0042(8) 0.0028(8)
C4 0.0172(11) 0.0186(11) 0.0133(10) -0.0012(8) -0.0043(8) 0.0036(8)
C5 0.0250(12) 0.0259(12) 0.0147(11) -0.0022(9) -0.0061(9) -0.0047(9)
C6 0.0413(15) 0.0187(11) 0.0177(11) -0.0059(9) -0.0065(10) 0.0011(10)
C7 0.0302(13) 0.0220(12) 0.0201(12) -0.0042(9) -0.0047(10) 0.0120(10)
C8 0.0172(11) 0.0248(12) 0.0160(11) -0.0017(9) -0.0053(9) 0.0045(9)
C9 0.0126(10) 0.0170(10) 0.0176(11) -0.0011(8) -0.0078(8) -0.0013(8)
C10 0.0132(10) 0.0203(11) 0.0186(11) -0.0013(9) -0.0045(9) -0.0008(8)
C11 0.0181(11) 0.0187(11) 0.0269(12) -0.0028(9) -0.0141(10) 0.0060(9)
C12 0.0293(13) 0.0202(11) 0.0175(11) 0.0033(9) -0.0121(10) 0.0024(9)
C13 0.0217(12) 0.0260(12) 0.0146(11) -0.0012(9) -0.0031(9) 0.0011(9)
C14 0.0144(10) 0.0210(11) 0.0200(11) -0.0016(9) -0.0081(9) 0.0050(8)
C15 0.0085(9) 0.0166(10) 0.0157(10) -0.0007(8) -0.0057(8) 0.0011(8)
C16 0.0112(10) 0.0144(10) 0.0182(11) -0.0024(8) -0.0067(8) 0.0005(8)
C17 0.0127(10) 0.0216(11) 0.0166(11) 0.0032(9) -0.0039(9) -0.0031(8)
C18 0.0178(11) 0.0269(12) 0.0176(11) -0.0077(9) -0.0027(9) 0.0048(9)
C19 0.0229(12) 0.0158(11) 0.0251(12) -0.0059(9) -0.0083(10) 0.0032(9)
C20 0.0135(10) 0.0162(10) 0.0183(11) 0.0015(8) -0.0053(9) -0.0011(8)
B1 0.0132(11) 0.0111(11) 0.0170(12) 0.0026(9) -0.0057(9) -0.0008(9)
C22 0.0138(10) 0.0197(11) 0.0162(11) 0.0023(8) -0.0086(9) -0.0005(8)
C23 0.0091(10) 0.0260(12) 0.0166(11) -0.0030(9) -0.0021(8) 0.0032(8)
C24 0.0088(10) 0.0251(11) 0.0157(11) -0.0025(9) -0.0014(8) 0.0018(8)
C25 0.0192(11) 0.0243(12) 0.0263(12) -0.0034(10) -0.0057(10) 0.0061(9)
C26 0.0231(13) 0.0307(13) 0.0441(16) -0.0211(12) -0.0051(11) 0.0073(10)
C27 0.054(2) 0.0341(16) 0.089(3) -0.0335(17) -0.0253(19) 0.0097(14)
C28 0.0225(12) 0.0489(16) 0.0391(15) -0.0318(13) -0.0122(11) 0.0131(11)
C29 0.0117(11) 0.0417(14) 0.0207(12) -0.0152(10) -0.0043(9) 0.0102(10)
C30 0.0194(12) 0.0613(18) 0.0177(12) -0.0117(12) -0.0079(10) 0.0123(12)
C31 0.0146(11) 0.0297(12) 0.0189(11) 0.0022(9) -0.0062(9) -0.0017(9)
C32 0.0099(11) 0.0363(14) 0.0269(13) 0.0116(11) -0.0009(9) -0.0016(9)
C33 0.0118(11) 0.0330(14) 0.0362(14) 0.0157(11) -0.0037(10) -0.0054(10)
C34 0.0181(11) 0.0170(11) 0.0327(13) 0.0092(10) -0.0062(10) -0.0068(9)
C35 0.0314(14) 0.0231(13) 0.0474(16) 0.0068(11) -0.0166(12) -0.0126(11)
C36 0.0477(17) 0.0217(13) 0.0541(18) -0.0013(12) -0.0177(14) -0.0118(12)
C37 0.0377(15) 0.0171(12) 0.0512(17) 0.0039(12) -0.0083(13) -0.0045(11)
C38 0.0220(12) 0.0227(12) 0.0398(15) 0.0111(11) -0.0073(11) -0.0023(10)
C39 0.0161(11) 0.0196(11) 0.0281(13) 0.0101(10) -0.0023(10) -0.0058(9)
C40 0.0200(12) 0.0264(12) 0.0290(13) 0.0071(10) -0.0074(10) -0.0015(10)
C41 0.063(2) 0.0225(14) 0.074(2) -0.0034(15) -0.0133(18) 0.0042(14)
C42 0.0458(17) 0.0336(15) 0.070(2) 0.0016(14) -0.0350(16) -0.0130(13)
C43 0.0202(11) 0.0226(11) 0.0234(12) -0.0035(9) -0.0111(9) -0.0038(9)
C44 0.0368(14) 0.0294(13) 0.0235(12) -0.0065(10) -0.0164(11) -0.0029(11)
C45 0.0161(11) 0.0195(11) 0.0233(12) -0.0022(9) -0.0023(9) 0.0003(9)
C46 0.0327(14) 0.0199(12) 0.0368(14) -0.0085(10) -0.0097(11) 0.0010(10)
C47 0.0208(12) 0.0148(10) 0.0197(11) -0.0012(9) -0.0106(10) -0.0023(9)
C48 0.0202(11) 0.0227(12) 0.0165(11) 0.0022(9) -0.0081(9) 0.0002(9)
C49 0.067(2) 0.0404(18) 0.057(2) -0.0178(15) -0.0021(17) -0.0058(16)
C50 0.0512(18) 0.0401(16) 0.0376(16) -0.0150(13) -0.0015(14) -0.0105(13)
C51 0.060(2) 0.0460(18) 0.0349(16) -0.0098(14) -0.0029(15) -0.0100(15)
C52 0.056(2) 0.108(3) 0.0366(18) -0.023(2) -0.0032(16) -0.008(2)
C53 0.067(3) 0.114(4) 0.064(3) -0.059(3) 0.007(2) -0.040(3)
C54 0.087(3) 0.053(2) 0.079(3) -0.039(2) 0.005(2) -0.027(2)
C55 0.061(2) 0.0447(18) 0.077(2) -0.0294(17) -0.0259(19) 0.0134(16)
C56 0.0411(18) 0.061(2) 0.099(3) -0.052(2) -0.0307(19) 0.0137(16)
C57 0.052(2) 0.0457(19) 0.090(3) -0.0378(19) -0.0097(19) -0.0056(15)

loop_
_atom_type_symbol
_atom_type_description
_atom_type_scat_dispersion_real
_atom_type_scat_dispersion_imag
_atom_type_scat_source
C C 0.0033 0.0016 'International Tables Vol C Tables 4.2.6.8 and 6.1.1.4'
H H 0.0000 0.0000 'International Tables Vol C Tables 4.2.6.8 and 6.1.1.4'
N N 0.0061 0.0033 'International Tables Vol C Tables 4.2.6.8 and 6.1.1.4'
O O 0.0106 0.0060 'International Tables Vol C Tables 4.2.6.8 and 6.1.1.4'
F F 0.0171 0.0103 'International Tables Vol C Tables 4.2.6.8 and 6.1.1.4'
Ru Ru -1.2594 0.8363 'International Tables Vol C Tables 4.2.6.8 and 6.1.1.4'
B B 0.0013 0.0007 'International Tables Vol C Tables 4.2.6.8 and 6.1.1.4'

loop_
_geom_angle_atom_site_label_1
_geom_angle_atom_site_label_2
_geom_angle_atom_site_label_3
_geom_angle
_geom_angle_site_symmetry_1
_geom_angle_site_symmetry_3
C48 Ru1 C47 92.72(9) . .
C48 Ru1 C1 87.49(9) . .
C47 Ru1 C1 95.23(9) . .
C48 Ru1 C58 96.46(9) . .
C47 Ru1 C58 118.08(9) . .
C1 Ru1 C58 146.10(8) . .
C48 Ru1 N4 165.73(8) . .
C47 Ru1 N4 99.42(8) . .
C1 Ru1 N4 98.77(8) . .
C58 Ru1 N4 71.23(8) . .
C48 Ru1 B1 126.68(9) . .
C47 Ru1 B1 131.56(9) . .
C1 Ru1 B1 111.53(9) . .
C58 Ru1 B1 41.42(8) . .
N4 Ru1 B1 39.06(8) . .
C58 O4 B2 127.12(16) . .
O4 C58 B1 133.31(18) . .
O4 C58 Ru1 144.43(15) . .
B1 C58 Ru1 79.35(12) . .
C22 N2 C32 110.52(19) . .
C22 N2 C23 126.28(18) . .
C32 N2 C23 122.92(19) . .
C22 N3 C33 110.54(19) . .
C22 N3 C34 126.87(18) . .
C33 N3 C34 122.59(19) . .
C43 N4 C45 112.73(17) . .
C43 N4 B1 117.65(17) . .
C45 N4 B1 119.91(17) . .
C43 N4 Ru1 119.02(13) . .
C45 N4 Ru1 108.88(13) . .
B1 N4 Ru1 72.66(11) . .
O1 C1 Ru1 174.93(19) . .
O4 B2 C15 106.33(17) . .
O4 B2 C3 115.38(17) . .
C15 B2 C3 114.51(17) . .
O4 B2 C9 103.31(16) . .
C15 B2 C9 112.82(17) . .
C3 B2 C9 104.08(17) . .
C8 C3 C4 112.8(2) . .
C8 C3 B2 126.73(19) . .
C4 C3 B2 120.14(18) . .
F6 C4 C5 116.40(19) . .
F6 C4 C3 118.42(19) . .
C5 C4 C3 125.2(2) . .
F2 C5 C4 120.9(2) . .
F2 C5 C6 120.1(2) . .
C4 C5 C6 119.0(2) . .
F5 C6 C7 120.9(2) . .
F5 C6 C5 120.5(2) . .
C7 C6 C5 118.6(2) . .
F4 C7 C6 119.5(2) . .
F4 C7 C8 120.1(2) . .
C6 C7 C8 120.4(2) . .
F3 C8 C7 115.92(19) . .
F3 C8 C3 120.1(2) . .
C7 C8 C3 123.9(2) . .
C10 C9 C14 113.22(18) . .
C10 C9 B2 127.13(19) . .
C14 C9 B2 119.59(17) . .
F11 C10 C11 115.04(18) . .
F11 C10 C9 121.10(18) . .
C11 C10 C9 123.9(2) . .
F7 C11 C12 119.92(19) . .
F7 C11 C10 119.9(2) . .
C12 C11 C10 120.16(19) . .
F10 C12 C11 121.0(2) . .
F10 C12 C13 120.1(2) . .
C11 C12 C13 118.9(2) . .
F9 C13 C12 119.67(19) . .
F9 C13 C14 121.24(19) . .
C12 C13 C14 119.1(2) . .
F8 C14 C13 115.36(19) . .
F8 C14 C9 119.92(18) . .
C13 C14 C9 124.72(19) . .
C16 C15 C20 113.54(19) . .
C16 C15 B2 126.68(19) . .
C20 C15 B2 119.71(18) . .
F16 C16 C17 115.29(18) . .
F16 C16 C15 120.75(18) . .
C17 C16 C15 123.95(19) . .
F12 C17 C18 119.44(19) . .
F12 C17 C16 120.70(19) . .
C18 C17 C16 119.84(19) . .
F13 C18 C17 120.6(2) . .
F13 C18 C19 120.3(2) . .
C17 C18 C19 119.1(2) . .
F14 C19 C20 121.2(2) . .
F14 C19 C18 119.6(2) . .
C20 C19 C18 119.2(2) . .
F15 C20 C19 116.28(19) . .
F15 C20 C15 119.43(19) . .
C19 C20 C15 124.28(19) . .
N4 B1 C58 108.04(18) . .
N4 B1 C22 121.54(18) . .
C58 B1 C22 130.4(2) . .
N4 B1 Ru1 68.28(11) . .
C58 B1 Ru1 59.24(11) . .
C22 B1 Ru1 136.79(15) . .
N2 C22 N3 104.67(18) . .
N2 C22 B1 128.98(19) . .
N3 C22 B1 126.34(19) . .
C24 C23 C29 123.4(2) . .
C24 C23 N2 120.02(19) . .
C29 C23 N2 116.55(19) . .
C23 C24 C25 116.8(2) . .
C23 C24 C31 123.1(2) . .
C25 C24 C31 120.09(19) . .
C26 C25 C24 121.9(2) . .
C26 C25 H3 119.1 . .
C24 C25 H3 119.1 . .
C25 C26 C28 118.6(2) . .
C25 C26 C27 120.6(3) . .
C28 C26 C27 120.8(3) . .
C26 C27 H4 109.5 . .
C26 C27 H5 109.5 . .
H4 C27 H5 109.5 . .
C26 C27 H6 109.5 . .
H4 C27 H6 109.5 . .
H5 C27 H6 109.5 . .
C29 C28 C26 122.1(2) . .
C29 C28 H7 118.9 . .
C26 C28 H7 118.9 . .
C28 C29 C23 117.1(2) . .
C28 C29 C30 123.0(2) . .
C23 C29 C30 119.9(2) . .
C29 C30 H9 109.5 . .
C29 C30 H8 109.5 . .
H9 C30 H8 109.5 . .
C29 C30 H10 109.5 . .
H9 C30 H10 109.5 . .
H8 C30 H10 109.5 . .
C24 C31 H12 109.5 . .
C24 C31 H13 109.5 . .
H12 C31 H13 109.5 . .
C24 C31 H11 109.5 . .
H12 C31 H11 109.5 . .
H13 C31 H11 109.5 . .
C33 C32 N2 107.2(2) . .
C33 C32 H26 126.4 . .
N2 C32 H26 126.4 . .
C32 C33 N3 107.1(2) . .
C32 C33 H14 126.5 . .
N3 C33 H14 126.5 . .
C35 C34 C39 123.2(2) . .
C35 C34 N3 118.4(2) . .
C39 C34 N3 118.4(2) . .
C36 C35 C34 117.4(2) . .
C36 C35 C42 120.0(3) . .
C34 C35 C42 122.6(2) . .
C37 C36 C35 121.7(3) . .
C37 C36 H15 119.1 . .
C35 C36 H15 119.1 . .
C38 C37 C36 118.6(2) . .
C38 C37 C41 120.5(3) . .
C36 C37 C41 120.9(3) . .
C37 C38 C39 122.5(2) . .
C37 C38 H16 118.7 . .
C39 C38 H16 118.7 . .
C38 C39 C34 116.4(2) . .
C38 C39 C40 121.3(2) . .
C34 C39 C40 122.3(2) . .
C39 C40 H18 109.5 . .
C39 C40 H19 109.5 . .
H18 C40 H19 109.5 . .
C39 C40 H17 109.5 . .
H18 C40 H17 109.5 . .
H19 C40 H17 109.5 . .
C37 C41 H20 109.5 . .
C37 C41 H21 109.5 . .
H20 C41 H21 109.5 . .
C37 C41 H22 109.5 . .
H20 C41 H22 109.5 . .
H21 C41 H22 109.5 . .
C35 C42 H24 109.5 . .
C35 C42 H25 109.5 . .
H24 C42 H25 109.5 . .
C35 C42 H23 109.5 . .
H24 C42 H23 109.5 . .
H25 C42 H23 109.5 . .
N4 C43 C44 114.10(18) . .
N4 C43 H30 108.7 . .
C44 C43 H30 108.7 . .
N4 C43 H31 108.7 . .
C44 C43 H31 108.7 . .
H30 C43 H31 107.6 . .
C43 C44 H28 109.5 . .
C43 C44 H27 109.5 . .
H28 C44 H27 109.5 . .
C43 C44 H29 109.5 . .
H28 C44 H29 109.5 . .
H27 C44 H29 109.5 . .
N4 C45 C46 114.90(18) . .
N4 C45 H36 108.5 . .
C46 C45 H36 108.5 . .
N4 C45 H32 108.5 . .
C46 C45 H32 108.5 . .
H36 C45 H32 107.5 . .
C45 C46 H35 109.5 . .
C45 C46 H34 109.5 . .
H35 C46 H34 109.5 . .
C45 C46 H33 109.5 . .
H35 C46 H33 109.5 . .
H34 C46 H33 109.5 . .
O2 C47 Ru1 176.62(18) . .
O3 C48 Ru1 175.37(19) . .
C54 C49 C50 120.0(4) . .
C54 C49 H37 120.0 . .
C50 C49 H37 120.0 . .
C51 C50 C49 120.6(3) . .
C51 C50 H41 119.7 . .
C49 C50 H41 119.7 . .
C50 C51 C52 120.4(3) . .
C50 C51 H40 119.8 . .
C52 C51 H40 119.8 . .
C51 C52 C53 118.4(4) . .
C51 C52 H38 120.8 . .
C53 C52 H38 120.8 . .
C54 C53 C52 119.9(3) . .
C54 C53 H39 120.0 . .
C52 C53 H39 120.0 . .
C49 C54 C53 120.6(4) . .
C49 C54 H42 119.7 . .
C53 C54 H42 119.7 . .
C56 C55 C57 119.7(3) . 2_576
C56 C55 H43 120.1 . .
C57 C55 H43 120.1 2_576 .
C55 C56 C57 120.1(3) . .
C55 C56 H45 119.9 . .
C57 C56 H45 119.9 . .
C56 C57 C55 120.1(3) . 2_576
C56 C57 H44 119.9 . .
C55 C57 H44 119.9 2_576 .

loop_
_geom_bond_atom_site_label_1
_geom_bond_atom_site_label_2
_geom_bond_distance
_geom_bond_site_symmetry_2
Ru1 C48 1.895(2) .
Ru1 C47 1.947(2) .
Ru1 C1 1.971(2) .
Ru1 C58 1.980(2) .
Ru1 N4 2.2043(19) .
Ru1 B1 2.265(2) .
O4 C58 1.302(2) .
O4 B2 1.527(3) .
F2 C5 1.348(3) .
F3 C8 1.348(3) .
F4 C7 1.350(3) .
F5 C6 1.346(3) .
F6 C4 1.357(2) .
F7 C11 1.352(2) .
F8 C14 1.352(2) .
F9 C13 1.345(3) .
F10 C12 1.343(2) .
F11 C10 1.352(2) .
F12 C17 1.351(2) .
F13 C18 1.344(3) .
F14 C19 1.347(3) .
F15 C20 1.352(2) .
F16 C16 1.354(2) .
O1 C1 1.141(3) .
O2 C47 1.139(3) .
O3 C48 1.145(3) .
C58 B1 1.525(3) .
N2 C22 1.354(3) .
N2 C32 1.381(3) .
N2 C23 1.445(3) .
N3 C22 1.360(3) .
N3 C33 1.378(3) .
N3 C34 1.444(3) .
N4 C43 1.486(3) .
N4 C45 1.493(3) .
N4 B1 1.495(3) .
B2 C15 1.640(3) .
B2 C3 1.645(3) .
B2 C9 1.659(3) .
C3 C8 1.387(3) .
C3 C4 1.391(3) .
C4 C5 1.372(3) .
C5 C6 1.379(3) .
C6 C7 1.368(4) .
C7 C8 1.377(3) .
C9 C10 1.390(3) .
C9 C14 1.390(3) .
C10 C11 1.380(3) .
C11 C12 1.372(3) .
C12 C13 1.376(3) .
C13 C14 1.382(3) .
C15 C16 1.389(3) .
C15 C20 1.393(3) .
C16 C17 1.379(3) .
C17 C18 1.370(3) .
C18 C19 1.380(3) .
C19 C20 1.378(3) .
B1 C22 1.603(3) .
C23 C24 1.389(3) .
C23 C29 1.389(3) .
C24 C25 1.391(3) .
C24 C31 1.505(3) .
C25 C26 1.385(4) .
C25 H3 0.9500 .
C26 C28 1.387(4) .
C26 C27 1.512(4) .
C27 H4 0.9800 .
C27 H5 0.9800 .
C27 H6 0.9800 .
C28 C29 1.379(4) .
C28 H7 0.9500 .
C29 C30 1.508(3) .
C30 H9 0.9800 .
C30 H8 0.9800 .
C30 H10 0.9800 .
C31 H12 0.9800 .
C31 H13 0.9800 .
C31 H11 0.9800 .
C32 C33 1.336(4) .
C32 H26 0.9500 .
C33 H14 0.9500 .
C34 C35 1.395(4) .
C34 C39 1.401(3) .
C35 C36 1.390(4) .
C35 C42 1.516(4) .
C36 C37 1.389(4) .
C36 H15 0.9500 .
C37 C38 1.388(4) .
C37 C41 1.509(4) .
C38 C39 1.391(3) .
C38 H16 0.9500 .
C39 C40 1.502(4) .
C40 H18 0.9800 .
C40 H19 0.9800 .
C40 H17 0.9800 .
C41 H20 0.9800 .
C41 H21 0.9800 .
C41 H22 0.9800 .
C42 H24 0.9800 .
C42 H25 0.9800 .
C42 H23 0.9800 .
C43 C44 1.524(3) .
C43 H30 0.9900 .
C43 H31 0.9900 .
C44 H28 0.9800 .
C44 H27 0.9800 .
C44 H29 0.9800 .
C45 C46 1.525(3) .
C45 H36 0.9900 .
C45 H32 0.9900 .
C46 H35 0.9800 .
C46 H34 0.9800 .
C46 H33 0.9800 .
C49 C54 1.359(5) .
C49 C50 1.374(4) .
C49 H37 0.9500 .
C50 C51 1.368(4) .
C50 H41 0.9500 .
C51 C52 1.381(5) .
C51 H40 0.9500 .
C52 C53 1.410(6) .
C52 H38 0.9500 .
C53 C54 1.370(6) .
C53 H39 0.9500 .
C54 H42 0.9500 .
C55 C56 1.370(5) .
C55 C57 1.380(5) 2_576
C55 H43 0.9500 .
C56 C57 1.376(5) .
C56 H45 0.9500 .
C57 C55 1.380(5) 2_576
C57 H44 0.9500 .

loop_
_geom_hbond_atom_site_label_D
_geom_hbond_atom_site_label_H
_geom_hbond_atom_site_label_A
_geom_hbond_distance_DH
_geom_hbond_distance_HA
_geom_hbond_distance_DA
_geom_hbond_angle_DHA
_geom_hbond_site_symmetry_A
C33 H14 F7 0.95 2.62 3.461(3) 148.4 1_455
C32 H26 F6 0.95 2.41 3.124(3) 131.4 1_455

loop_
_geom_torsion_atom_site_label_1
_geom_torsion_atom_site_label_2
_geom_torsion_atom_site_label_3
_geom_torsion_atom_site_label_4
_geom_torsion
_geom_torsion_site_symmetry_1
_geom_torsion_site_symmetry_4
B2 O4 C58 B1 160.0(2) . .
B2 O4 C58 Ru1 -48.1(3) . .
C58 O4 B2 C15 -33.6(3) . .
C58 O4 B2 C3 94.6(2) . .
C58 O4 B2 C9 -152.55(18) . .
O4 B2 C3 C8 6.9(3) . .
C15 B2 C3 C8 130.9(2) . .
C9 B2 C3 C8 -105.5(2) . .
O4 B2 C3 C4 179.87(17) . .
C15 B2 C3 C4 -56.2(2) . .
C9 B2 C3 C4 67.4(2) . .
C8 C3 C4 F6 177.43(17) . .
B2 C3 C4 F6 3.6(3) . .
C8 C3 C4 C5 -2.7(3) . .
B2 C3 C4 C5 -176.59(19) . .
F6 C4 C5 F2 1.0(3) . .
C3 C4 C5 F2 -178.84(19) . .
F6 C4 C5 C6 -177.92(18) . .
C3 C4 C5 C6 2.2(3) . .
F2 C5 C6 F5 0.0(3) . .
C4 C5 C6 F5 178.95(19) . .
F2 C5 C6 C7 -179.50(19) . .
C4 C5 C6 C7 -0.6(3) . .
F5 C6 C7 F4 -0.7(3) . .
C5 C6 C7 F4 178.8(2) . .
F5 C6 C7 C8 -179.8(2) . .
C5 C6 C7 C8 -0.3(3) . .
F4 C7 C8 F3 0.9(3) . .
C6 C7 C8 F3 179.99(19) . .
F4 C7 C8 C3 -179.45(19) . .
C6 C7 C8 C3 -0.4(3) . .
C4 C3 C8 F3 -178.62(18) . .
B2 C3 C8 F3 -5.2(3) . .
C4 C3 C8 C7 1.8(3) . .
B2 C3 C8 C7 175.2(2) . .
O4 B2 C9 C10 133.6(2) . .
C15 B2 C9 C10 19.2(3) . .
C3 B2 C9 C10 -105.5(2) . .
O4 B2 C9 C14 -49.5(2) . .
C15 B2 C9 C14 -163.87(19) . .
C3 B2 C9 C14 71.4(2) . .
C14 C9 C10 F11 -178.29(19) . .
B2 C9 C10 F11 -1.2(3) . .
C14 C9 C10 C11 2.3(3) . .
B2 C9 C10 C11 179.4(2) . .
F11 C10 C11 F7 -0.6(3) . .
C9 C10 C11 F7 178.8(2) . .
F11 C10 C11 C12 -179.7(2) . .
C9 C10 C11 C12 -0.3(4) . .
F7 C11 C12 F10 -0.4(3) . .
C10 C11 C12 F10 178.7(2) . .
F7 C11 C12 C13 179.6(2) . .
C10 C11 C12 C13 -1.3(3) . .
F10 C12 C13 F9 1.3(3) . .
C11 C12 C13 F9 -178.7(2) . .
F10 C12 C13 C14 -179.3(2) . .
C11 C12 C13 C14 0.7(4) . .
F9 C13 C14 F8 1.5(3) . .
C12 C13 C14 F8 -177.9(2) . .
F9 C13 C14 C9 -179.0(2) . .
C12 C13 C14 C9 1.6(4) . .
C10 C9 C14 F8 176.56(19) . .
B2 C9 C14 F8 -0.8(3) . .
C10 C9 C14 C13 -2.9(3) . .
B2 C9 C14 C13 179.7(2) . .
O4 B2 C15 C16 114.3(2) . .
C3 B2 C15 C16 -14.3(3) . .
C9 B2 C15 C16 -133.1(2) . .
O4 B2 C15 C20 -62.5(2) . .
C3 B2 C15 C20 168.89(17) . .
C9 B2 C15 C20 50.1(2) . .
C20 C15 C16 F16 175.10(17) . .
B2 C15 C16 F16 -1.8(3) . .
C20 C15 C16 C17 -3.4(3) . .
B2 C15 C16 C17 179.61(19) . .
F16 C16 C17 F12 1.3(3) . .
C15 C16 C17 F12 179.94(18) . .
F16 C16 C17 C18 -176.90(18) . .
C15 C16 C17 C18 1.7(3) . .
F12 C17 C18 F13 1.1(3) . .
C16 C17 C18 F13 179.37(19) . .
F12 C17 C18 C19 -177.56(19) . .
C16 C17 C18 C19 0.7(3) . .
F13 C18 C19 F14 -0.6(3) . .
C17 C18 C19 F14 178.05(19) . .
F13 C18 C19 C20 -179.70(19) . .
C17 C18 C19 C20 -1.0(3) . .
F14 C19 C20 F15 -0.5(3) . .
C18 C19 C20 F15 178.59(19) . .
F14 C19 C20 C15 179.94(19) . .
C18 C19 C20 C15 -1.0(3) . .
C16 C15 C20 F15 -176.49(17) . .
B2 C15 C20 F15 0.7(3) . .
C16 C15 C20 C19 3.1(3) . .
B2 C15 C20 C19 -179.72(19) . .
C43 N4 B1 C58 -159.08(17) . .
C45 N4 B1 C58 57.4(2) . .
Ru1 N4 B1 C58 -44.86(13) . .
C43 N4 B1 C22 18.3(3) . .
C45 N4 B1 C22 -125.3(2) . .
Ru1 N4 B1 C22 132.54(19) . .
C43 N4 B1 Ru1 -114.22(16) . .
C45 N4 B1 Ru1 102.21(17) . .
O4 C58 B1 N4 -146.5(2) . .
Ru1 C58 B1 N4 49.70(14) . .
O4 C58 B1 C22 36.4(4) . .
Ru1 C58 B1 C22 -127.4(2) . .
O4 C58 B1 Ru1 163.8(3) . .
C32 N2 C22 N3 0.8(2) . .
C23 N2 C22 N3 174.79(19) . .
C32 N2 C22 B1 -178.3(2) . .
C23 N2 C22 B1 -4.3(3) . .
C33 N3 C22 N2 -0.4(2) . .
C34 N3 C22 N2 179.6(2) . .
C33 N3 C22 B1 178.7(2) . .
C34 N3 C22 B1 -1.2(4) . .
N4 B1 C22 N2 -105.6(3) . .
C58 B1 C22 N2 71.1(3) . .
Ru1 B1 C22 N2 -14.5(4) . .
N4 B1 C22 N3 75.5(3) . .
C58 B1 C22 N3 -107.7(3) . .
Ru1 B1 C22 N3 166.60(18) . .
C22 N2 C23 C24 100.5(2) . .
C32 N2 C23 C24 -86.2(3) . .
C22 N2 C23 C29 -82.6(3) . .
C32 N2 C23 C29 90.7(3) . .
C29 C23 C24 C25 4.6(3) . .
N2 C23 C24 C25 -178.75(18) . .
C29 C23 C24 C31 -175.3(2) . .
N2 C23 C24 C31 1.4(3) . .
C23 C24 C25 C26 -0.3(3) . .
C31 C24 C25 C26 179.6(2) . .
C24 C25 C26 C28 -2.7(4) . .
C24 C25 C26 C27 176.0(2) . .
C25 C26 C28 C29 1.6(4) . .
C27 C26 C28 C29 -177.1(2) . .
C26 C28 C29 C23 2.3(3) . .
C26 C28 C29 C30 -178.0(2) . .
C24 C23 C29 C28 -5.6(3) . .
N2 C23 C29 C28 177.66(19) . .
C24 C23 C29 C30 174.7(2) . .
N2 C23 C29 C30 -2.1(3) . .
C22 N2 C32 C33 -0.9(3) . .
C23 N2 C32 C33 -175.1(2) . .
N2 C32 C33 N3 0.6(3) . .
C22 N3 C33 C32 -0.1(3) . .
C34 N3 C33 C32 179.8(2) . .
C22 N3 C34 C35 -111.0(3) . .
C33 N3 C34 C35 69.1(3) . .
C22 N3 C34 C39 72.4(3) . .
C33 N3 C34 C39 -107.4(3) . .
C39 C34 C35 C36 -2.6(4) . .
N3 C34 C35 C36 -179.0(2) . .
C39 C34 C35 C42 177.4(2) . .
N3 C34 C35 C42 1.1(4) . .
C34 C35 C36 C37 -0.5(4) . .
C42 C35 C36 C37 179.5(3) . .
C35 C36 C37 C38 2.0(4) . .
C35 C36 C37 C41 -177.7(3) . .
C36 C37 C38 C39 -0.5(4) . .
C41 C37 C38 C39 179.1(2) . .
C37 C38 C39 C34 -2.3(3) . .
C37 C38 C39 C40 176.4(2) . .
C35 C34 C39 C38 4.0(3) . .
N3 C34 C39 C38 -179.68(19) . .
C35 C34 C39 C40 -174.8(2) . .
N3 C34 C39 C40 1.6(3) . .
C45 N4 C43 C44 -57.6(2) . .
B1 N4 C43 C44 156.36(19) . .
Ru1 N4 C43 C44 71.8(2) . .
C43 N4 C45 C46 -56.7(2) . .
B1 N4 C45 C46 88.5(2) . .
Ru1 N4 C45 C46 168.91(16) . .
C54 C49 C50 C51 0.1(5) . .
C49 C50 C51 C52 -0.1(5) . .
C50 C51 C52 C53 -0.5(5) . .
C51 C52 C53 C54 1.1(5) . .
C50 C49 C54 C53 0.5(6) . .
C52 C53 C54 C49 -1.2(6) . .
C57 C55 C56 C57 -0.1(6) 2_576 .
C55 C56 C57 C55 0.1(6) . 2_576
